data_4132859
loop_
_publ_author_name
'Huang, Rui-Zhi'
'Lau, Kai Kiat'
'Li, Zhaofeng'
'Liu, Tang-Lin'
'Zhao, Yu'

_publ_section_title
;
 Rhodium-Catalyzed Enantioconvergent Isomerization of Homoallylic and
 Bishomoallylic Secondary Alcohols.
;
_journal_issue 44
_journal_name_full 'Journal of the American Chemical Society'
_journal_page_first 14647
_journal_page_last 14654
_journal_paper_doi 10.1021/jacs.8b07007
_journal_volume 140
_journal_year 2018
_chemical_absolute_configuration ad
_chemical_formula_sum 'C23 H22 O'
_chemical_formula_weight 314.40
_space_group_crystal_system orthorhombic
_space_group_IT_number 19
_space_group_name_Hall 'P 2ac 2ab'
_space_group_name_H-M_alt 'P 21 21 21'
_atom_sites_solution_hydrogens geom
_audit_creation_method SHELXL-2014/7
_cell_angle_alpha 90
_cell_angle_beta 90
_cell_angle_gamma 90
_cell_formula_units_Z 4
_cell_length_a 5.7976(4)
_cell_length_b 9.0018(7)
_cell_length_c 32.4827(18)
_cell_measurement_reflns_used 9516
_cell_measurement_temperature 100(2)
_cell_measurement_theta_max 72.23
_cell_measurement_theta_min 2.72
_cell_volume 1695.2(2)
_computing_cell_refinement 'Bruker SAINT'
_computing_data_collection 'Bruker APEX2'
_computing_data_reduction 'Bruker SAINT'
_computing_molecular_graphics 'Bruker SHELXTL'
_computing_publication_material 'Bruker SHELXTL'
_computing_structure_refinement 'SHELXL-2014/7 (Sheldrick, 2014)'
_computing_structure_solution 'SHELXS-97 (Sheldrick 2008)'
_diffrn_ambient_temperature 100(2)
_diffrn_measured_fraction_theta_full 0.994
_diffrn_measured_fraction_theta_max 0.994
_diffrn_measurement_device_type 'Bruker D8 Venture'
_diffrn_measurement_method '\f and \w scans'
_diffrn_radiation_type CuK\a
_diffrn_radiation_wavelength 1.54178
_diffrn_reflns_av_R_equivalents 0.0560
_diffrn_reflns_av_unetI/netI 0.0136
_diffrn_reflns_Laue_measured_fraction_full 0.994
_diffrn_reflns_Laue_measured_fraction_max 0.994
_diffrn_reflns_limit_h_max 6
_diffrn_reflns_limit_h_min -6
_diffrn_reflns_limit_k_max 10
_diffrn_reflns_limit_k_min -10
_diffrn_reflns_limit_l_max 38
_diffrn_reflns_limit_l_min -38
_diffrn_reflns_number 100004
_diffrn_reflns_point_group_measured_fraction_full 0.995
_diffrn_reflns_point_group_measured_fraction_max 0.995
_diffrn_reflns_theta_full 66.562
_diffrn_reflns_theta_max 66.562
_diffrn_reflns_theta_min 5.098
_exptl_absorpt_coefficient_mu 0.563
_exptl_absorpt_correction_T_max 0.7536
_exptl_absorpt_correction_T_min 0.5854
_exptl_absorpt_correction_type multi-scan
_exptl_absorpt_process_details 'Sadabs, (Sheldrick 2012)'
_exptl_crystal_colour Colourless
_exptl_crystal_density_diffrn 1.232
_exptl_crystal_density_meas ?
_exptl_crystal_density_method 'Not Measured'
_exptl_crystal_description Block
_exptl_crystal_F_000 672
_exptl_crystal_size_max 0.394
_exptl_crystal_size_mid 0.213
_exptl_crystal_size_min 0.168
_refine_diff_density_max 0.182
_refine_diff_density_min -0.181
_refine_diff_density_rms 0.039
_refine_ls_abs_structure_details
; 
 Flack x determined using 1211 quotients [(I+)-(I-)]/[(I+)+(I-)] 
 (Parsons, Flack and Wagner, Acta Cryst. B69 (2013) 249-259). 
;
_refine_ls_abs_structure_Flack 0.10(4)
_refine_ls_extinction_method none
_refine_ls_goodness_of_fit_ref 0.999
_refine_ls_hydrogen_treatment constr
_refine_ls_matrix_type full
_refine_ls_number_parameters 218
_refine_ls_number_reflns 2981
_refine_ls_number_restraints 0
_refine_ls_restrained_S_all 0.999
_refine_ls_R_factor_all 0.0289
_refine_ls_R_factor_gt 0.0288
_refine_ls_shift/su_max 0.000
_refine_ls_shift/su_mean 0.000
_refine_ls_structure_factor_coef Fsqd
_refine_ls_weighting_details 'w=1/[\s^2^(Fo^2^)+(0.0556P)^2^+0.2966P] where P=(Fo^2^+2Fc^2^)/3'
_refine_ls_weighting_scheme calc
_refine_ls_wR_factor_gt 0.0771
_refine_ls_wR_factor_ref 0.0771
_reflns_Friedel_coverage 0.687
_reflns_Friedel_fraction_full 0.998
_reflns_Friedel_fraction_max 0.998
_reflns_number_gt 2975
_reflns_number_total 2981
_reflns_threshold_expression 'I > 2\s(I)'
_cod_data_source_file ja8b07007_si_002.cif
_cod_data_source_block I208
_cod_depositor_comments
;
The following automatic conversions were performed:

data item '_exptl_absorpt_correction_type' value 'Multi-scan' was
changed to 'multi-scan' in accordance with the
/home/saulius/struct/COD-crude-data/automatic-downloads/DataCite-retrospective/ACS/depositions/lib/dictionaries/cif_core.dic
dictionary named 'cif_core.dic' version 2.4.2 last updated on
2011-04-26.

data item '_exptl_crystal_density_meas' value 'Not Measured' was
changed to '?' -- the value is perceived as not measured.

Automatic conversion script
Id: cif_fix_values 6909 2019-04-08 15:41:33Z antanas 
;
_cod_database_code 4132859
_shelx_shelxl_version_number 2014/7
_shelx_space_group_comment
; 
The symmetry employed for this shelxl refinement is uniquely defined 
by the following loop, which should always be used as a source of 
symmetry information in preference to the above space-group names. 
They are only intended as comments. 
;
_shelx_estimated_absorpt_t_min 0.809
_shelx_estimated_absorpt_t_max 0.911

loop_
_space_group_symop_operation_xyz
'x, y, z'
'-x+1/2, -y, z+1/2'
'-x, y+1/2, -z+1/2'
'x+1/2, -y+1/2, -z'

loop_
_atom_site_label
_atom_site_type_symbol
_atom_site_fract_x
_atom_site_fract_y
_atom_site_fract_z
_atom_site_U_iso_or_equiv
_atom_site_adp_type
_atom_site_occupancy
_atom_site_site_symmetry_order
_atom_site_calc_flag
_atom_site_refinement_flags_posn
_atom_site_refinement_flags_adp
O1 O 0.2252(2) 0.87307(13) 0.40352(3) 0.0261(3) Uani 1 1 d . .
C1 C -0.2796(3) 0.42308(16) 0.43674(4) 0.0160(3) Uani 1 1 d . .
C2 C -0.0758(3) 0.37362(18) 0.45480(5) 0.0192(3) Uani 1 1 d . .
H2 H 0.0374 0.4438 0.4631 0.023 Uiso 1 1 calc R U
C3 C -0.0358(3) 0.22300(18) 0.46082(5) 0.0226(4) Uani 1 1 d . .
H3 H 0.1047 0.1907 0.4729 0.027 Uiso 1 1 calc R U
C4 C -0.2002(3) 0.12020(18) 0.44925(5) 0.0226(3) Uani 1 1 d . .
H4 H -0.1723 0.0172 0.4532 0.027 Uiso 1 1 calc R U
C5 C -0.4054(3) 0.16736(17) 0.43195(5) 0.0215(3) Uani 1 1 d . .
H5 H -0.5199 0.0969 0.4244 0.026 Uiso 1 1 calc R U
C6 C -0.4440(3) 0.31769(17) 0.42562(4) 0.0187(3) Uani 1 1 d . .
H6 H -0.5848 0.3493 0.4135 0.022 Uiso 1 1 calc R U
C7 C -0.3354(3) 0.58680(16) 0.43127(5) 0.0185(3) Uani 1 1 d . .
H7 H -0.4399 0.5959 0.4069 0.022 Uiso 1 1 calc R U
C8 C -0.4681(3) 0.64305(17) 0.46901(5) 0.0232(3) Uani 1 1 d . .
H8A H -0.5070 0.7481 0.4652 0.035 Uiso 1 1 calc R U
H8B H -0.3721 0.6318 0.4936 0.035 Uiso 1 1 calc R U
H8C H -0.6101 0.5852 0.4723 0.035 Uiso 1 1 calc R U
C9 C -0.1284(3) 0.68831(17) 0.42381(5) 0.0201(3) Uani 1 1 d . .
H9A H -0.1852 0.7917 0.4214 0.024 Uiso 1 1 calc R U
H9B H -0.0273 0.6838 0.4483 0.024 Uiso 1 1 calc R U
C10 C 0.0172(3) 0.65371(16) 0.38599(5) 0.0189(3) Uani 1 1 d . .
H10A H 0.0899 0.5549 0.3893 0.023 Uiso 1 1 calc R U
H10B H -0.0834 0.6500 0.3614 0.023 Uiso 1 1 calc R U
C11 C 0.2030(3) 0.76970(16) 0.37959(4) 0.0188(3) Uani 1 1 d . .
C12 C 0.3605(3) 0.75752(16) 0.34319(4) 0.0182(3) Uani 1 1 d . .
C13 C 0.3404(3) 0.64556(16) 0.31375(5) 0.0198(3) Uani 1 1 d . .
H13 H 0.2269 0.5703 0.3169 0.024 Uiso 1 1 calc R U
C14 C 0.4858(3) 0.64374(17) 0.27977(5) 0.0200(3) Uani 1 1 d . .
H14 H 0.4701 0.5665 0.2600 0.024 Uiso 1 1 calc R U
C15 C 0.6546(3) 0.75242(17) 0.27380(4) 0.0180(3) Uani 1 1 d . .
C16 C 0.6782(3) 0.86172(17) 0.30435(4) 0.0190(3) Uani 1 1 d . .
H16 H 0.7946 0.9353 0.3017 0.023 Uiso 1 1 calc R U
C17 C 0.5342(3) 0.86363(16) 0.33831(5) 0.0194(3) Uani 1 1 d . .
H17 H 0.5538 0.9384 0.3587 0.023 Uiso 1 1 calc R U
C18 C 0.8000(3) 0.75453(16) 0.23603(5) 0.0182(3) Uani 1 1 d . .
C19 C 0.7222(3) 0.68603(18) 0.19986(5) 0.0224(3) Uani 1 1 d . .
H19 H 0.5764 0.6379 0.1997 0.027 Uiso 1 1 calc R U
C20 C 0.8542(3) 0.68719(18) 0.16423(5) 0.0250(4) Uani 1 1 d . .
H20 H 0.7996 0.6387 0.1402 0.030 Uiso 1 1 calc R U
C21 C 1.0651(3) 0.75870(18) 0.16372(5) 0.0251(4) Uani 1 1 d . .
H21 H 1.1561 0.7595 0.1394 0.030 Uiso 1 1 calc R U
C22 C 1.1424(3) 0.82915(19) 0.19901(5) 0.0265(4) Uani 1 1 d . .
H22 H 1.2860 0.8800 0.1986 0.032 Uiso 1 1 calc R U
C23 C 1.0128(3) 0.82645(18) 0.23493(5) 0.0223(3) Uani 1 1 d . .
H23 H 1.0696 0.8740 0.2590 0.027 Uiso 1 1 calc R U

loop_
_atom_site_aniso_label
_atom_site_aniso_U_11
_atom_site_aniso_U_22
_atom_site_aniso_U_33
_atom_site_aniso_U_23
_atom_site_aniso_U_13
_atom_site_aniso_U_12
O1 0.0321(6) 0.0215(5) 0.0248(5) -0.0051(4) 0.0075(5) -0.0051(5)
C1 0.0159(7) 0.0178(7) 0.0144(6) -0.0002(5) 0.0042(6) -0.0001(6)
C2 0.0155(7) 0.0219(7) 0.0202(7) 0.0003(6) 0.0012(6) -0.0048(7)
C3 0.0191(8) 0.0264(8) 0.0224(8) 0.0038(6) 0.0010(6) 0.0043(7)
C4 0.0293(9) 0.0174(7) 0.0211(7) 0.0005(6) 0.0057(6) 0.0013(7)
C5 0.0245(8) 0.0212(8) 0.0187(7) -0.0043(6) 0.0032(6) -0.0060(7)
C6 0.0142(7) 0.0235(8) 0.0182(7) -0.0019(6) 0.0012(6) -0.0004(6)
C7 0.0174(7) 0.0184(8) 0.0198(7) -0.0012(6) 0.0002(6) 0.0011(6)
C8 0.0214(8) 0.0213(8) 0.0269(8) -0.0026(6) 0.0047(7) 0.0006(6)
C9 0.0218(8) 0.0161(7) 0.0225(7) -0.0012(6) 0.0027(6) -0.0004(6)
C10 0.0202(8) 0.0159(7) 0.0205(7) 0.0001(6) 0.0017(6) 0.0013(6)
C11 0.0214(8) 0.0157(7) 0.0192(7) 0.0023(6) -0.0009(6) 0.0018(6)
C12 0.0200(7) 0.0156(7) 0.0191(7) 0.0020(6) -0.0009(6) 0.0029(6)
C13 0.0203(7) 0.0167(7) 0.0225(7) 0.0013(6) 0.0011(6) -0.0027(6)
C14 0.0219(8) 0.0179(8) 0.0202(7) -0.0019(6) 0.0012(6) -0.0016(6)
C15 0.0173(7) 0.0176(7) 0.0192(7) 0.0031(6) -0.0012(6) 0.0031(6)
C16 0.0184(7) 0.0168(7) 0.0219(7) 0.0023(6) 0.0002(6) -0.0009(6)
C17 0.0220(8) 0.0165(7) 0.0197(7) -0.0012(6) -0.0007(6) 0.0007(6)
C18 0.0182(7) 0.0163(7) 0.0203(7) 0.0020(6) 0.0002(6) 0.0038(6)
C19 0.0197(8) 0.0234(8) 0.0241(7) -0.0014(6) 0.0018(7) -0.0028(6)
C20 0.0273(9) 0.0267(8) 0.0210(7) -0.0012(6) 0.0031(7) 0.0025(7)
C21 0.0257(8) 0.0253(8) 0.0242(8) 0.0042(7) 0.0074(7) 0.0038(8)
C22 0.0195(8) 0.0274(8) 0.0326(8) 0.0026(7) 0.0046(7) -0.0027(7)
C23 0.0195(8) 0.0241(7) 0.0234(7) 0.0004(7) -0.0007(6) 0.0002(7)

loop_
_atom_type_symbol
_atom_type_description
_atom_type_scat_dispersion_real
_atom_type_scat_dispersion_imag
_atom_type_scat_source
C C 0.0181 0.0091 'International Tables Vol C Tables 4.2.6.8 and 6.1.1.4'
H H 0.0000 0.0000 'International Tables Vol C Tables 4.2.6.8 and 6.1.1.4'
O O 0.0492 0.0322 'International Tables Vol C Tables 4.2.6.8 and 6.1.1.4'

loop_
_geom_angle_atom_site_label_1
_geom_angle_atom_site_label_2
_geom_angle_atom_site_label_3
_geom_angle
C2 C1 C6 118.17(14)
C2 C1 C7 122.69(14)
C6 C1 C7 119.02(14)
C3 C2 C1 120.87(15)
C3 C2 H2 119.6
C1 C2 H2 119.6
C4 C3 C2 120.04(15)
C4 C3 H3 120.0
C2 C3 H3 120.0
C3 C4 C5 119.92(15)
C3 C4 H4 120.0
C5 C4 H4 120.0
C4 C5 C6 119.91(15)
C4 C5 H5 120.0
C6 C5 H5 120.0
C5 C6 C1 121.08(15)
C5 C6 H6 119.5
C1 C6 H6 119.5
C1 C7 C9 115.57(13)
C1 C7 C8 109.49(12)
C9 C7 C8 108.88(12)
C1 C7 H7 107.5
C9 C7 H7 107.5
C8 C7 H7 107.5
C7 C8 H8A 109.5
C7 C8 H8B 109.5
H8A C8 H8B 109.5
C7 C8 H8C 109.5
H8A C8 H8C 109.5
H8B C8 H8C 109.5
C10 C9 C7 116.17(12)
C10 C9 H9A 108.2
C7 C9 H9A 108.2
C10 C9 H9B 108.2
C7 C9 H9B 108.2
H9A C9 H9B 107.4
C11 C10 C9 111.35(12)
C11 C10 H10A 109.4
C9 C10 H10A 109.4
C11 C10 H10B 109.4
C9 C10 H10B 109.4
H10A C10 H10B 108.0
O1 C11 C12 119.67(14)
O1 C11 C10 120.89(14)
C12 C11 C10 119.44(12)
C13 C12 C17 118.48(14)
C13 C12 C11 122.91(13)
C17 C12 C11 118.61(13)
C14 C13 C12 120.18(14)
C14 C13 H13 119.9
C12 C13 H13 119.9
C13 C14 C15 121.81(14)
C13 C14 H14 119.1
C15 C14 H14 119.1
C14 C15 C16 117.44(13)
C14 C15 C18 121.32(13)
C16 C15 C18 121.22(14)
C17 C16 C15 120.89(14)
C17 C16 H16 119.6
C15 C16 H16 119.6
C16 C17 C12 121.13(14)
C16 C17 H17 119.4
C12 C17 H17 119.4
C23 C18 C19 117.89(15)
C23 C18 C15 121.88(14)
C19 C18 C15 120.21(14)
C20 C19 C18 121.22(15)
C20 C19 H19 119.4
C18 C19 H19 119.4
C21 C20 C19 120.12(15)
C21 C20 H20 119.9
C19 C20 H20 119.9
C20 C21 C22 119.33(15)
C20 C21 H21 120.3
C22 C21 H21 120.3
C21 C22 C23 120.84(15)
C21 C22 H22 119.6
C23 C22 H22 119.6
C22 C23 C18 120.59(15)
C22 C23 H23 119.7
C18 C23 H23 119.7

loop_
_geom_bond_atom_site_label_1
_geom_bond_atom_site_label_2
_geom_bond_distance
O1 C11 1.2193(19)
C1 C2 1.392(2)
C1 C6 1.392(2)
C1 C7 1.519(2)
C2 C3 1.389(2)
C2 H2 0.9500
C3 C4 1.381(2)
C3 H3 0.9500
C4 C5 1.382(2)
C4 H4 0.9500
C5 C6 1.387(2)
C5 H5 0.9500
C6 H6 0.9500
C7 C9 1.528(2)
C7 C8 1.533(2)
C7 H7 1.0000
C8 H8A 0.9800
C8 H8B 0.9800
C8 H8C 0.9800
C9 C10 1.523(2)
C9 H9A 0.9900
C9 H9B 0.9900
C10 C11 1.515(2)
C10 H10A 0.9900
C10 H10B 0.9900
C11 C12 1.498(2)
C12 C13 1.394(2)
C12 C17 1.397(2)
C13 C14 1.389(2)
C13 H13 0.9500
C14 C15 1.397(2)
C14 H14 0.9500
C15 C16 1.404(2)
C15 C18 1.489(2)
C16 C17 1.383(2)
C16 H16 0.9500
C17 H17 0.9500
C18 C23 1.394(2)
C18 C19 1.401(2)
C19 C20 1.388(2)
C19 H19 0.9500
C20 C21 1.382(2)
C20 H20 0.9500
C21 C22 1.385(2)
C21 H21 0.9500
C22 C23 1.388(2)
C22 H22 0.9500
C23 H23 0.9500

loop_
_geom_torsion_atom_site_label_1
_geom_torsion_atom_site_label_2
_geom_torsion_atom_site_label_3
_geom_torsion_atom_site_label_4
_geom_torsion
C6 C1 C2 C3 1.2(2)
C7 C1 C2 C3 177.23(14)
C1 C2 C3 C4 -0.7(2)
C2 C3 C4 C5 -0.5(2)
C3 C4 C5 C6 1.1(2)
C4 C5 C6 C1 -0.6(2)
C2 C1 C6 C5 -0.6(2)
C7 C1 C6 C5 -176.77(14)
C2 C1 C7 C9 32.30(19)
C6 C1 C7 C9 -151.72(13)
C2 C1 C7 C8 -91.06(17)
C6 C1 C7 C8 84.92(16)
C1 C7 C9 C10 59.38(18)
C8 C7 C9 C10 -176.94(13)
C7 C9 C10 C11 174.68(12)
C9 C10 C11 O1 1.3(2)
C9 C10 C11 C12 -178.31(13)
O1 C11 C12 C13 -177.65(15)
C10 C11 C12 C13 1.9(2)
O1 C11 C12 C17 1.8(2)
C10 C11 C12 C17 -178.56(13)
C17 C12 C13 C14 -2.1(2)
C11 C12 C13 C14 177.36(14)
C12 C13 C14 C15 -0.2(2)
C13 C14 C15 C16 2.3(2)
C13 C14 C15 C18 -176.28(14)
C14 C15 C16 C17 -2.0(2)
C18 C15 C16 C17 176.51(13)
C15 C16 C17 C12 -0.3(2)
C13 C12 C17 C16 2.4(2)
C11 C12 C17 C16 -177.15(13)
C14 C15 C18 C23 -158.34(14)
C16 C15 C18 C23 23.2(2)
C14 C15 C18 C19 23.2(2)
C16 C15 C18 C19 -155.30(15)
C23 C18 C19 C20 1.2(2)
C15 C18 C19 C20 179.70(14)
C18 C19 C20 C21 -1.0(2)
C19 C20 C21 C22 -0.1(2)
C20 C21 C22 C23 1.1(2)
C21 C22 C23 C18 -1.0(2)
C19 C18 C23 C22 -0.1(2)
C15 C18 C23 C22 -178.66(14)
